data_7121227
loop_
_publ_author_name
'Borisova, Kseniya K.'
'Nikitina, Eugeniya V.'
'Novikov, Roman A.'
'Khrustalev, Victor N.'
'Dorovatovskii, Pavel V.'
'Zubavichus, Yan V.'
'Kuznetsov, Maxim L.'
'Zaytsev, Vladimir P.'
'Varlamov, Alexey V.'
'Zubkov, Fedor I.'

_publ_section_title
;
 Diels-Alder reactions between hexafluoro-2-butyne and bis-furyl dienes:
 kinetic versus thermodynamic control.
;
_journal_issue 23
_journal_name_full 'Chemical communications (Cambridge, England)'
_journal_page_first 2850
_journal_page_last 2853
_journal_paper_doi 10.1039/c7cc09466c
_journal_volume 54
_journal_year 2018
_chemical_formula_moiety 'C14 H10 F6 O2 S'
_chemical_formula_sum 'C14 H10 F6 O2 S'
_chemical_formula_weight 356.28
_space_group_crystal_system monoclinic
_space_group_IT_number 14
_space_group_name_Hall '-P 2ybc'
_space_group_name_H-M_alt 'P 1 21/c 1'
_symmetry_space_group_name_Hall '-P 2ybc'
_symmetry_space_group_name_H-M 'P 1 21/c 1'
_atom_sites_solution_hydrogens geom
_atom_sites_solution_primary difmap
_atom_sites_solution_secondary difmap
_audit_creation_method SHELXL-2014/6
_audit_update_record
;
2017-08-22 deposited with the CCDC.
2018-01-24 downloaded from the CCDC.
;
_cell_angle_alpha 90
_cell_angle_beta 99.56(3)
_cell_angle_gamma 90
_cell_formula_units_Z 4
_cell_length_a 8.0313(16)
_cell_length_b 7.9300(16)
_cell_length_c 20.946(4)
_cell_measurement_reflns_used 600
_cell_measurement_temperature 100(2)
_cell_measurement_theta_max 36.0
_cell_measurement_theta_min 3.6
_cell_volume 1315.5(5)
_computing_cell_refinement iMosflm
_computing_data_collection Automar
_computing_data_reduction iMosflm
_computing_molecular_graphics 'Bruker SHELXTL'
_computing_publication_material 'Bruker SHELXTL'
_computing_structure_refinement 'SHELXL-2014/6 (Sheldrick, 2014)'
_computing_structure_solution 'SHELXS-97 (Sheldrick 2008)'
_diffrn_ambient_temperature 100(2)
_diffrn_measured_fraction_theta_full 0.950
_diffrn_measured_fraction_theta_max 0.900
_diffrn_measurement_device_type 'MAR CCD'
_diffrn_measurement_method '/f scan'
_diffrn_radiation_type synchrotron
_diffrn_radiation_wavelength 0.96990
_diffrn_reflns_av_R_equivalents 0.1366
_diffrn_reflns_av_unetI/netI 0.1274
_diffrn_reflns_Laue_measured_fraction_full 0.950
_diffrn_reflns_Laue_measured_fraction_max 0.900
_diffrn_reflns_limit_h_max 9
_diffrn_reflns_limit_h_min -10
_diffrn_reflns_limit_k_max 10
_diffrn_reflns_limit_k_min -10
_diffrn_reflns_limit_l_max 25
_diffrn_reflns_limit_l_min -25
_diffrn_reflns_number 16395
_diffrn_reflns_point_group_measured_fraction_full 0.950
_diffrn_reflns_point_group_measured_fraction_max 0.900
_diffrn_reflns_theta_full 35.587
_diffrn_reflns_theta_max 38.330
_diffrn_reflns_theta_min 3.511
_exptl_absorpt_coefficient_mu 0.763
_exptl_absorpt_correction_T_max 0.848
_exptl_absorpt_correction_T_min 0.777
_exptl_absorpt_correction_type multi-scan
_exptl_absorpt_process_details 'Scala (Evans, 2005)'
_exptl_crystal_colour colourless
_exptl_crystal_density_diffrn 1.799
_exptl_crystal_description prism
_exptl_crystal_F_000 720
_exptl_crystal_size_max 0.30
_exptl_crystal_size_mid 0.20
_exptl_crystal_size_min 0.20
_refine_diff_density_max 0.590
_refine_diff_density_min -0.640
_refine_diff_density_rms 0.141
_refine_ls_extinction_coef 0.052(7)
_refine_ls_extinction_expression Fc^*^=kFc[1+0.001xFc^2^\l^3^/sin(2\q)]^-1/4^
_refine_ls_extinction_method SHELXL
_refine_ls_goodness_of_fit_ref 1.051
_refine_ls_hydrogen_treatment constr
_refine_ls_matrix_type full
_refine_ls_number_parameters 203
_refine_ls_number_reflns 2599
_refine_ls_number_restraints 0
_refine_ls_restrained_S_all 1.051
_refine_ls_R_factor_all 0.1032
_refine_ls_R_factor_gt 0.0887
_refine_ls_shift/su_max 0.000
_refine_ls_shift/su_mean 0.000
_refine_ls_structure_factor_coef Fsqd
_refine_ls_weighting_details 'w=1/[\s^2^(Fo^2^)+(0.063P)^2^+5.65P] where P=(Fo^2^+2Fc^2^)/3'
_refine_ls_weighting_scheme calc
_refine_ls_wR_factor_gt 0.2121
_refine_ls_wR_factor_ref 0.2283
_reflns_Friedel_coverage 0.000
_reflns_number_gt 2102
_reflns_number_total 2599
_reflns_threshold_expression 'I > 2\s(I)'
_cod_data_source_file c7cc09466c2.cif
_cod_data_source_block 5
_cod_depositor_comments 'Adding full bibliography for 7121226--7121231.cif.'
_cod_database_code 7121227
_shelx_space_group_comment
;
The symmetry employed for this shelxl refinement is uniquely defined
by the following loop, which should always be used as a source of
symmetry information in preference to the above space-group names.
They are only intended as comments.
;
_shelx_estimated_absorpt_t_min 0.790
_shelx_estimated_absorpt_t_max 0.852
_shelxl_version_number 2014/6

loop_
_space_group_symop_operation_xyz
'x, y, z'
'-x, y+1/2, -z+1/2'
'-x, -y, -z'
'x, -y-1/2, z-1/2'

loop_
_atom_site_label
_atom_site_type_symbol
_atom_site_fract_x
_atom_site_fract_y
_atom_site_fract_z
_atom_site_U_iso_or_equiv
_atom_site_adp_type
_atom_site_occupancy
_atom_site_site_symmetry_order
_atom_site_calc_flag
_atom_site_refinement_flags_posn
_atom_site_refinement_flags_adp
_atom_site_refinement_flags_occupancy
_atom_site_disorder_assembly
_atom_site_disorder_group
F1 F 0.2981(5) 0.6025(5) 0.27345(19) 0.0289(6) Uani 0.8 1 d . . P A 1
F2 F 0.4148(5) 0.3616(5) 0.26179(19) 0.0289(6) Uani 0.8 1 d . . P A 1
F3 F 0.5604(5) 0.5650(5) 0.31406(18) 0.0289(6) Uani 0.8 1 d . . P A 1
F1' F 0.268(2) 0.539(2) 0.2634(8) 0.0289(6) Uani 0.2 1 d . . P A 2
F2' F 0.488(2) 0.386(2) 0.2717(8) 0.0289(6) Uani 0.2 1 d . . P A 2
F3' F 0.510(2) 0.627(2) 0.3171(7) 0.0289(6) Uani 0.2 1 d . . P A 2
F4 F 0.0726(5) 0.3225(4) 0.27156(18) 0.0275(6) Uani 0.8 1 d . . P B 1
F5 F -0.0093(5) 0.1328(5) 0.33396(18) 0.0275(6) Uani 0.8 1 d . . P B 1
F6 F 0.2088(5) 0.0884(5) 0.28927(18) 0.0275(6) Uani 0.8 1 d . . P B 1
F4' F 0.010(2) 0.3051(18) 0.2840(8) 0.0275(6) Uani 0.2 1 d . . P B 2
F5' F 0.0437(19) 0.0713(19) 0.3350(7) 0.0275(6) Uani 0.2 1 d . . P B 2
F6' F 0.228(2) 0.1484(19) 0.2756(8) 0.0275(6) Uani 0.2 1 d . . P B 2
O1 O 0.4689(4) 0.2644(4) 0.46189(15) 0.0208(8) Uani 1 1 d . . . . .
O2 O 0.2428(4) 0.4934(4) 0.46004(15) 0.0210(7) Uani 1 1 d . . . . .
C1 C 0.0290(6) 0.2783(5) 0.4655(2) 0.0248(11) Uani 1 1 d . . . . .
H1A H -0.0514 0.2027 0.4382 0.030 Uiso 1 1 calc R U . . .
H1B H -0.0373 0.3528 0.4898 0.030 Uiso 1 1 calc R U . . .
S2 S 0.16979(15) 0.15191(13) 0.52259(6) 0.0250(4) Uani 1 1 d . . . . .
C3 C 0.2653(6) 0.0362(5) 0.4634(2) 0.0225(10) Uani 1 1 d . . . . .
H3A H 0.3479 -0.0454 0.4860 0.027 Uiso 1 1 calc R U . . .
H3B H 0.1768 -0.0282 0.4349 0.027 Uiso 1 1 calc R U . . .
C3A C 0.3544(6) 0.1536(5) 0.4219(2) 0.0208(10) Uani 1 1 d . . . . .
C4 C 0.4751(6) 0.0774(6) 0.3794(2) 0.0270(11) Uani 1 1 d . . . . .
H4 H 0.4714 -0.0331 0.3617 0.032 Uiso 1 1 calc R U . . .
C5 C 0.5849(6) 0.1984(6) 0.3727(2) 0.0274(11) Uani 1 1 d . . . . .
H5 H 0.6759 0.1927 0.3490 0.033 Uiso 1 1 calc R U . . .
C6 C 0.5348(6) 0.3486(5) 0.4109(2) 0.0231(10) Uani 1 1 d . . . . .
H6 H 0.6278 0.4305 0.4257 0.028 Uiso 1 1 calc R U . . .
C6A C 0.3684(6) 0.4293(5) 0.3702(2) 0.0212(10) Uani 1 1 d . . . . .
C7 C 0.2965(6) 0.5826(5) 0.4072(2) 0.0221(10) Uani 1 1 d . . . . .
H7 H 0.3786 0.6761 0.4203 0.027 Uiso 1 1 calc R U . . .
C8 C 0.1266(6) 0.6381(5) 0.3691(2) 0.0263(11) Uani 1 1 d . . . . .
H8 H 0.1035 0.7383 0.3443 0.032 Uiso 1 1 calc R U . . .
C9 C 0.0177(6) 0.5175(6) 0.3776(2) 0.0251(10) Uani 1 1 d . . . . .
H9 H -0.0991 0.5133 0.3599 0.030 Uiso 1 1 calc R U . . .
C9A C 0.1194(6) 0.3867(5) 0.4216(2) 0.0217(10) Uani 1 1 d . . . . .
C9B C 0.2360(6) 0.2873(5) 0.3781(2) 0.0194(9) Uani 1 1 d . . . . .
C10 C 0.4075(6) 0.4884(6) 0.3044(2) 0.0261(11) Uani 1 1 d . . . . .
C11 C 0.1306(6) 0.2084(5) 0.3184(2) 0.0221(10) Uani 1 1 d . . . . .

loop_
_atom_site_aniso_label
_atom_site_aniso_U_11
_atom_site_aniso_U_22
_atom_site_aniso_U_33
_atom_site_aniso_U_23
_atom_site_aniso_U_13
_atom_site_aniso_U_12
F1 0.0324(13) 0.0274(12) 0.0286(12) 0.0004(9) 0.0098(10) -0.0021(9)
F2 0.0324(13) 0.0274(12) 0.0286(12) 0.0004(9) 0.0098(10) -0.0021(9)
F3 0.0324(13) 0.0274(12) 0.0286(12) 0.0004(9) 0.0098(10) -0.0021(9)
F1' 0.0324(13) 0.0274(12) 0.0286(12) 0.0004(9) 0.0098(10) -0.0021(9)
F2' 0.0324(13) 0.0274(12) 0.0286(12) 0.0004(9) 0.0098(10) -0.0021(9)
F3' 0.0324(13) 0.0274(12) 0.0286(12) 0.0004(9) 0.0098(10) -0.0021(9)
F4 0.0291(12) 0.0238(11) 0.0303(13) -0.0041(9) 0.0066(9) -0.0007(8)
F5 0.0291(12) 0.0238(11) 0.0303(13) -0.0041(9) 0.0066(9) -0.0007(8)
F6 0.0291(12) 0.0238(11) 0.0303(13) -0.0041(9) 0.0066(9) -0.0007(8)
F4' 0.0291(12) 0.0238(11) 0.0303(13) -0.0041(9) 0.0066(9) -0.0007(8)
F5' 0.0291(12) 0.0238(11) 0.0303(13) -0.0041(9) 0.0066(9) -0.0007(8)
F6' 0.0291(12) 0.0238(11) 0.0303(13) -0.0041(9) 0.0066(9) -0.0007(8)
O1 0.0217(16) 0.0190(14) 0.0213(18) -0.0001(12) 0.0027(13) -0.0013(12)
O2 0.0255(16) 0.0174(14) 0.0208(17) -0.0020(12) 0.0059(13) -0.0054(12)
C1 0.027(2) 0.019(2) 0.032(3) -0.0042(18) 0.013(2) -0.0030(17)
S2 0.0304(7) 0.0194(6) 0.0272(8) 0.0010(4) 0.0105(5) -0.0024(4)
C3 0.020(2) 0.0144(18) 0.034(3) 0.0016(18) 0.0073(19) 0.0012(16)
C3A 0.025(2) 0.0146(19) 0.023(3) -0.0013(16) 0.0041(19) 0.0024(16)
C4 0.035(3) 0.018(2) 0.029(3) -0.0023(18) 0.010(2) 0.0088(18)
C5 0.024(2) 0.031(2) 0.028(3) 0.003(2) 0.009(2) 0.0064(19)
C6 0.023(2) 0.023(2) 0.025(3) 0.0029(18) 0.0061(19) -0.0035(17)
C6A 0.022(2) 0.0166(19) 0.026(3) -0.0019(17) 0.0069(19) -0.0030(16)
C7 0.028(2) 0.0160(18) 0.024(2) 0.0010(17) 0.0088(19) -0.0006(16)
C8 0.039(3) 0.0139(19) 0.028(3) 0.0010(17) 0.010(2) 0.0061(18)
C9 0.029(2) 0.022(2) 0.026(3) -0.0012(18) 0.007(2) 0.0059(18)
C9A 0.026(2) 0.0128(18) 0.028(3) -0.0024(17) 0.0105(19) 0.0013(16)
C9B 0.022(2) 0.0158(19) 0.021(2) -0.0010(16) 0.0048(18) 0.0020(16)
C10 0.030(2) 0.019(2) 0.032(3) 0.0048(18) 0.012(2) -0.0013(17)
C11 0.024(2) 0.0170(19) 0.026(3) -0.0006(17) 0.0046(19) -0.0002(16)

loop_
_atom_type_symbol
_atom_type_description
_atom_type_scat_dispersion_real
_atom_type_scat_dispersion_imag
_atom_type_scat_source
C C 0.0070 0.0030 'International Tables Vol C Tables 4.2.6.8 and 6.1.1.4'
H H 0.0000 0.0000 'International Tables Vol C Tables 4.2.6.8 and 6.1.1.4'
O O 0.0210 0.0120 'International Tables Vol C Tables 4.2.6.8 and 6.1.1.4'
F F 0.0330 0.0200 'International Tables Vol C Tables 4.2.6.8 and 6.1.1.4'
S S 0.1970 0.2290 'International Tables Vol C Tables 4.2.6.8 and 6.1.1.4'

loop_
_geom_angle_atom_site_label_1
_geom_angle_atom_site_label_2
_geom_angle_atom_site_label_3
_geom_angle
C6 O1 C3A 97.5(3)
C7 O2 C9A 97.2(3)
C9A C1 S2 113.7(3)
C9A C1 H1A 108.8
S2 C1 H1A 108.8
C9A C1 H1B 108.8
S2 C1 H1B 108.8
H1A C1 H1B 107.7
C1 S2 C3 96.7(2)
C3A C3 S2 111.8(3)
C3A C3 H3A 109.3
S2 C3 H3A 109.3
C3A C3 H3B 109.3
S2 C3 H3B 109.3
H3A C3 H3B 107.9
O1 C3A C3 110.8(4)
O1 C3A C4 100.0(3)
C3 C3A C4 119.2(3)
O1 C3A C9B 101.0(3)
C3 C3A C9B 115.9(4)
C4 C3A C9B 107.3(4)
C5 C4 C3A 105.7(4)
C5 C4 H4 127.2
C3A C4 H4 127.2
C4 C5 C6 105.7(4)
C4 C5 H5 127.2
C6 C5 H5 127.2
O1 C6 C5 100.9(3)
O1 C6 C6A 101.9(3)
C5 C6 C6A 107.6(4)
O1 C6 H6 114.9
C5 C6 H6 114.9
C6A C6 H6 114.9
C10 C6A C9B 123.7(4)
C10 C6A C6 109.0(3)
C9B C6A C6 100.2(3)
C10 C6A C7 110.3(3)
C9B C6A C7 100.8(3)
C6 C6A C7 112.5(4)
O2 C7 C8 100.8(3)
O2 C7 C6A 100.2(3)
C8 C7 C6A 109.2(4)
O2 C7 H7 114.9
C8 C7 H7 114.9
C6A C7 H7 114.9
C9 C8 C7 105.9(4)
C9 C8 H8 127.1
C7 C8 H8 127.1
C8 C9 C9A 105.8(4)
C8 C9 H9 127.1
C9A C9 H9 127.1
O2 C9A C1 110.2(4)
O2 C9A C9 100.8(3)
C1 C9A C9 119.0(4)
O2 C9A C9B 101.0(3)
C1 C9A C9B 116.3(3)
C9 C9A C9B 107.0(4)
C11 C9B C6A 119.9(4)
C11 C9B C3A 113.1(3)
C6A C9B C3A 100.7(3)
C11 C9B C9A 111.6(4)
C6A C9B C9A 100.1(3)
C3A C9B C9A 110.1(3)
F2' C10 F1' 106.3(10)
F1 C10 F2 106.1(4)
F1 C10 F3 105.8(4)
F2 C10 F3 107.1(4)
F2' C10 F3' 105.6(10)
F1' C10 F3' 107.0(10)
F2' C10 C6A 118.3(8)
F1 C10 C6A 115.0(4)
F1' C10 C6A 113.0(7)
F2 C10 C6A 113.8(4)
F3 C10 C6A 108.5(4)
F3' C10 C6A 106.0(7)
F6 C11 F4 106.0(4)
F6 C11 F5 105.3(4)
F4 C11 F5 105.6(4)
F4' C11 F6' 106.8(10)
F4' C11 F5' 103.6(10)
F6' C11 F5' 105.2(9)
F6 C11 C9B 115.2(4)
F4' C11 C9B 117.2(7)
F4 C11 C9B 113.3(4)
F5 C11 C9B 110.6(4)
F6' C11 C9B 112.4(8)
F5' C11 C9B 110.7(7)

loop_
_geom_bond_atom_site_label_1
_geom_bond_atom_site_label_2
_geom_bond_distance
F1 C10 1.350(6)
F2 C10 1.352(6)
F3 C10 1.355(6)
F1' C10 1.351(18)
F2' C10 1.303(16)
F3' C10 1.371(16)
F4 C11 1.359(6)
F5 C11 1.360(6)
F6 C11 1.341(5)
F4' C11 1.348(16)
F5' C11 1.368(15)
F6' C11 1.367(15)
O1 C6 1.432(5)
O1 C3A 1.436(5)
O2 C7 1.438(5)
O2 C9A 1.443(6)
C1 C9A 1.528(6)
C1 S2 1.806(5)
C1 H1A 0.9900
C1 H1B 0.9900
S2 C3 1.812(4)
C3 C3A 1.530(6)
C3 H3A 0.9900
C3 H3B 0.9900
C3A C4 1.544(6)
C3A C9B 1.606(6)
C4 C5 1.326(7)
C4 H4 0.9500
C5 C6 1.527(6)
C5 H5 0.9500
C6 C6A 1.595(7)
C6 H6 1.0000
C6A C10 1.536(6)
C6A C9B 1.576(6)
C6A C7 1.601(6)
C7 C8 1.527(7)
C7 H7 1.0000
C8 C9 1.327(7)
C8 H8 0.9500
C9 C9A 1.531(6)
C9 H9 0.9500
C9A C9B 1.616(6)
C9B C11 1.525(7)

loop_
_geom_torsion_atom_site_label_1
_geom_torsion_atom_site_label_2
_geom_torsion_atom_site_label_3
_geom_torsion_atom_site_label_4
_geom_torsion
C9A C1 S2 C3 -58.7(3)
C1 S2 C3 C3A 60.3(4)
C6 O1 C3A C3 177.6(3)
C6 O1 C3A C4 51.0(4)
C6 O1 C3A C9B -59.0(3)
S2 C3 C3A O1 51.6(4)
S2 C3 C3A C4 166.8(4)
S2 C3 C3A C9B -62.6(5)
O1 C3A C4 C5 -32.4(5)
C3 C3A C4 C5 -153.2(4)
C9B C3A C4 C5 72.5(5)
C3A C4 C5 C6 0.4(5)
C3A O1 C6 C5 -51.3(4)
C3A O1 C6 C6A 59.6(3)
C4 C5 C6 O1 32.0(5)
C4 C5 C6 C6A -74.3(5)
O1 C6 C6A C10 -166.3(3)
C5 C6 C6A C10 -60.6(4)
O1 C6 C6A C9B -35.2(4)
C5 C6 C6A C9B 70.5(4)
O1 C6 C6A C7 71.0(4)
C5 C6 C6A C7 176.7(3)
C9A O2 C7 C8 50.6(3)
C9A O2 C7 C6A -61.3(4)
C10 C6A C7 O2 170.5(4)
C9B C6A C7 O2 38.2(4)
C6 C6A C7 O2 -67.6(4)
C10 C6A C7 C8 65.1(5)
C9B C6A C7 C8 -67.2(4)
C6 C6A C7 C8 -173.0(3)
O2 C7 C8 C9 -32.5(4)
C6A C7 C8 C9 72.5(4)
C7 C8 C9 C9A 0.4(5)
C7 O2 C9A C1 -176.9(3)
C7 O2 C9A C9 -50.3(3)
C7 O2 C9A C9B 59.5(3)
S2 C1 C9A O2 -56.1(4)
S2 C1 C9A C9 -171.7(3)
S2 C1 C9A C9B 58.1(5)
C8 C9 C9A O2 31.6(4)
C8 C9 C9A C1 152.1(4)
C8 C9 C9A C9B -73.6(4)
C10 C6A C9B C11 -3.8(6)
C6 C6A C9B C11 -124.9(4)
C7 C6A C9B C11 119.6(4)
C10 C6A C9B C3A 120.9(4)
C6 C6A C9B C3A -0.1(4)
C7 C6A C9B C3A -115.6(3)
C10 C6A C9B C9A -126.1(4)
C6 C6A C9B C9A 112.8(4)
C7 C6A C9B C9A -2.7(4)
O1 C3A C9B C11 164.5(3)
C3 C3A C9B C11 -75.7(5)
C4 C3A C9B C11 60.3(4)
O1 C3A C9B C6A 35.2(4)
C3 C3A C9B C6A 155.0(4)
C4 C3A C9B C6A -69.0(4)
O1 C3A C9B C9A -69.8(4)
C3 C3A C9B C9A 50.0(5)
C4 C3A C9B C9A -174.1(3)
O2 C9A C9B C11 -161.4(3)
C1 C9A C9B C11 79.3(5)
C9 C9A C9B C11 -56.4(4)
O2 C9A C9B C6A -33.4(4)
C1 C9A C9B C6A -152.7(4)
C9 C9A C9B C6A 71.6(4)
O2 C9A C9B C3A 72.1(4)
C1 C9A C9B C3A -47.2(5)
C9 C9A C9B C3A 177.1(3)
C9B C6A C10 F2' -69.9(10)
C6 C6A C10 F2' 47.0(10)
C7 C6A C10 F2' 171.0(9)
C9B C6A C10 F1 82.3(5)
C6 C6A C10 F1 -160.7(4)
C7 C6A C10 F1 -36.8(5)
C9B C6A C10 F1' 55.1(9)
C6 C6A C10 F1' 172.0(8)
C7 C6A C10 F1' -64.0(9)
C9B C6A C10 F2 -40.3(6)
C6 C6A C10 F2 76.6(5)
C7 C6A C10 F2 -159.4(4)
C9B C6A C10 F3 -159.4(4)
C6 C6A C10 F3 -42.5(5)
C7 C6A C10 F3 81.5(4)
C9B C6A C10 F3' 172.0(8)
C6 C6A C10 F3' -71.1(8)
C7 C6A C10 F3' 52.9(8)
C6A C9B C11 F6 80.5(5)
C3A C9B C11 F6 -38.1(5)
C9A C9B C11 F6 -163.0(4)
C6A C9B C11 F4' -70.9(9)
C3A C9B C11 F4' 170.4(8)
C9A C9B C11 F4' 45.6(9)
C6A C9B C11 F4 -41.8(5)
C3A C9B C11 F4 -160.5(4)
C9A C9B C11 F4 74.7(4)
C6A C9B C11 F5 -160.2(4)
C3A C9B C11 F5 81.2(4)
C9A C9B C11 F5 -43.7(5)
C6A C9B C11 F6' 53.3(8)
C3A C9B C11 F6' -65.4(8)
C9A C9B C11 F6' 169.7(8)
C6A C9B C11 F5' 170.6(8)
C3A C9B C11 F5' 51.9(8)
C9A C9B C11 F5' -73.0(8)
